data_7232512
loop_
_publ_author_name
'You, Fengguang'
'Gong, Pifu'
'Liang, Fei'
'Jiang, Xingxing'
'Tu, Heng'
'Zhao, Ying'
'Hu, Zhanggui'
'Lin, Zheshuai'

_publ_section_title
;
 M2(SeO3)F2 (M = Zn, Cd): understanding the structure directing effect of
 [SeO3]2&#x2212; groups on constructing ordered oxyfluorides
;
_journal_issue 15
_journal_name_full CrystEngComm
_journal_page_first 2485
_journal_paper_doi 10.1039/C9CE00279K
_journal_volume 21
_journal_year 2019
_chemical_formula_moiety '0.25(Cd8 F8 O12 Se4)'
_chemical_formula_sum 'Cd2 F2 O3 Se'
_chemical_formula_weight 389.76
_space_group_crystal_system orthorhombic
_space_group_IT_number 62
_space_group_name_Hall '-P 2ac 2n'
_space_group_name_H-M_alt 'P n m a'
_symmetry_space_group_name_Hall '-P 2ac 2n'
_symmetry_space_group_name_H-M 'P n m a'
_atom_sites_solution_primary direct
_atom_sites_solution_secondary difmap
_audit_creation_date 2018-09-17
_audit_creation_method
;
Olex2 1.2
(compiled 2018.05.29 svn.r3508 for OlexSys, GUI svn.r5506)
;
_audit_update_record
;
2019-02-06 deposited with the CCDC.    2019-03-19 downloaded from the CCDC.
;
_cell_angle_alpha 90.00
_cell_angle_beta 90.00
_cell_angle_gamma 90.00
_cell_formula_units_Z 4
_cell_length_a 7.8033(16)
_cell_length_b 10.566(2)
_cell_length_c 5.7294(11)
_cell_measurement_reflns_used 1630
_cell_measurement_temperature 153(2)
_cell_measurement_theta_max 27.4816
_cell_measurement_theta_min 1.9274
_cell_volume 472.39(16)
_computing_molecular_graphics 'Olex2 (Dolomanov et al., 2009)'
_computing_publication_material 'Olex2 (Dolomanov et al., 2009)'
_computing_structure_refinement 'XL (Sheldrick, 2008)'
_computing_structure_solution 'ShelXS (Sheldrick, 2008)'
_diffrn_ambient_temperature 153(2)
_diffrn_measured_fraction_theta_full 0.986
_diffrn_measured_fraction_theta_max 0.986
_diffrn_measurement_device_type 'multiwire proportional'
_diffrn_measurement_method 'phi and omega scans'
_diffrn_radiation_monochromator graphite
_diffrn_radiation_type MoK\a
_diffrn_radiation_wavelength 0.71073
_diffrn_reflns_av_R_equivalents 0.0548
_diffrn_reflns_av_unetI/netI 0.0358
_diffrn_reflns_limit_h_max 7
_diffrn_reflns_limit_h_min -10
_diffrn_reflns_limit_k_max 13
_diffrn_reflns_limit_k_min -13
_diffrn_reflns_limit_l_max 7
_diffrn_reflns_limit_l_min -5
_diffrn_reflns_number 2630
_diffrn_reflns_theta_full 27.47
_diffrn_reflns_theta_max 27.47
_diffrn_reflns_theta_min 4.05
_diffrn_source 'fine-focus sealed tube'
_exptl_absorpt_coefficient_mu 16.656
_exptl_absorpt_correction_T_max 1.0000
_exptl_absorpt_correction_T_min 0.5976
_exptl_absorpt_correction_type multi-scan
_exptl_crystal_colour colorless
_exptl_crystal_density_diffrn 5.480
_exptl_crystal_density_method 'not measured'
_exptl_crystal_description prism
_exptl_crystal_F_000 688
_exptl_crystal_size_max 0.1
_exptl_crystal_size_mid 0.1
_exptl_crystal_size_min 0.08
_refine_diff_density_max 1.413
_refine_diff_density_min -2.469
_refine_diff_density_rms 0.482
_refine_ls_extinction_method none
_refine_ls_goodness_of_fit_ref 1.246
_refine_ls_hydrogen_treatment undef
_refine_ls_matrix_type full
_refine_ls_number_parameters 40
_refine_ls_number_reflns 567
_refine_ls_number_restraints 0
_refine_ls_restrained_S_all 1.246
_refine_ls_R_factor_all 0.0354
_refine_ls_R_factor_gt 0.0343
_refine_ls_shift/su_max 0.000
_refine_ls_shift/su_mean 0.000
_refine_ls_structure_factor_coef Fsqd
_refine_ls_weighting_details 'calc w=1/[\s^2^(Fo^2^)+(0.0357P)^2^+3.8264P] where P=(Fo^2^+2Fc^2^)/3'
_refine_ls_weighting_scheme calc
_refine_ls_wR_factor_gt 0.0824
_refine_ls_wR_factor_ref 0.0830
_reflns_number_gt 549
_reflns_number_total 567
_reflns_threshold_expression >2sigma(I)
_cod_data_source_file c9ce00279k2.cif
_cod_data_source_block bww18230b
_cod_depositor_comments
;
The following automatic conversions were performed:

'_exptl_absorpt_correction_type' value 'Multi-scan' changed to
'multi-scan' according to
/home/data/users/saulius/crontab/automatic-downloads/rss-feeds/RSC/lib/dictionaries/cif_core.dic
dictionary named 'cif_core.dic' version 2.4.2 from 2011-04-26.

Automatic conversion script
Id: cif_fix_values 4973 2017-02-22 13:04:09Z antanas 

 Adding full bibliography for 7232512--7232513.cif.
;
_cod_database_code 7232512
_olex2_refinement_description
;
;
_olex2_submission_special_instructions 'No special instructions were received'

loop_
_space_group_symop_id
_space_group_symop_operation_xyz
1 'x, y, z'
2 '-x+1/2, -y, z+1/2'
3 '-x, y+1/2, -z'
4 'x+1/2, -y+1/2, -z+1/2'
5 '-x, -y, -z'
6 'x-1/2, y, -z-1/2'
7 'x, -y-1/2, z'
8 '-x-1/2, y-1/2, z-1/2'

loop_
_atom_site_label
_atom_site_type_symbol
_atom_site_fract_x
_atom_site_fract_y
_atom_site_fract_z
_atom_site_U_iso_or_equiv
_atom_site_adp_type
_atom_site_occupancy
_atom_site_calc_flag
_atom_site_site_symmetry_order
_atom_site_refinement_flags_posn
_atom_site_refinement_flags_adp
_atom_site_refinement_flags_occupancy
Cd1 Cd 0.90392(6) 0.56933(4) 0.74878(7) 0.0065(2) Uani 1 d 1 . . .
Se2 Se 0.67501(10) 0.7500 0.35386(15) 0.0055(2) Uani 1 d 2 S T P
F3 F 0.6566(4) 0.5514(4) 0.9373(7) 0.0119(8) Uani 1 d 1 . . .
O4 O 0.5494(5) 0.6258(4) 0.4259(8) 0.0078(8) Uani 1 d 1 . . .
O5 O 0.8216(8) 0.7500 0.5788(13) 0.0119(13) Uani 1 d 2 S T P

loop_
_atom_site_aniso_label
_atom_site_aniso_U_11
_atom_site_aniso_U_22
_atom_site_aniso_U_33
_atom_site_aniso_U_23
_atom_site_aniso_U_13
_atom_site_aniso_U_12
Cd1 0.0048(3) 0.0074(3) 0.0073(3) 0.00077(14) 0.00053(13) 0.00018(14)
Se2 0.0064(4) 0.0044(4) 0.0056(4) 0.000 0.0008(3) 0.000
F3 0.0067(17) 0.0179(19) 0.011(2) 0.0021(16) -0.0011(13) -0.0017(13)
O4 0.0081(19) 0.0052(19) 0.010(2) -0.0010(16) 0.0032(16) -0.0025(16)
O5 0.013(3) 0.009(3) 0.014(3) 0.000 -0.008(2) 0.000

loop_
_atom_type_symbol
_atom_type_description
_atom_type_scat_dispersion_real
_atom_type_scat_dispersion_imag
_atom_type_scat_source
Cd Cd -0.8075 1.2024 'International Tables Vol C Tables 4.2.6.8 and 6.1.1.4'
F F 0.0171 0.0103 'International Tables Vol C Tables 4.2.6.8 and 6.1.1.4'
O O 0.0106 0.0060 'International Tables Vol C Tables 4.2.6.8 and 6.1.1.4'
Se Se -0.0929 2.2259 'International Tables Vol C Tables 4.2.6.8 and 6.1.1.4'

loop_
_geom_angle_atom_site_label_1
_geom_angle_atom_site_label_2
_geom_angle_atom_site_label_3
_geom_angle
_geom_angle_site_symmetry_1
_geom_angle_site_symmetry_3
F3 Cd1 F3 98.95(8) . 2_664
F3 Cd1 F3 170.2(2) . 6_657
F3 Cd1 F3 76.08(14) 2_664 6_657
F3 Cd1 O4 82.88(15) 2_664 2_665
F3 Cd1 O4 81.26(15) . 2_665
F3 Cd1 O4 155.60(15) 2_664 6_657
F3 Cd1 O4 89.71(15) 6_657 2_665
F3 Cd1 O4 93.33(15) . 6_657
F3 Cd1 O4 88.44(15) 6_657 6_657
F3 Cd1 O5 92.0(2) . .
O4 Cd1 O4 78.23(16) 6_657 2_665
O5 Cd1 F3 96.7(2) . 6_657
O5 Cd1 F3 94.50(19) . 2_664
O5 Cd1 O4 172.27(18) . 2_665
O5 Cd1 O4 106.12(18) . 6_657
O4 Se2 O4 102.0(3) . 7_575
O4 Se2 O5 101.7(2) . .
O4 Se2 O5 101.7(2) 7_575 .
Cd1 F3 Cd1 128.21(17) . 2_665
Cd1 F3 Cd1 103.92(14) 2_665 6_557
Cd1 F3 Cd1 121.61(19) . 6_557
Cd1 O4 Cd1 101.77(16) 6_557 2_664
Se2 O4 Cd1 119.4(2) . 2_664
Se2 O4 Cd1 134.2(2) . 6_557
Cd1 O5 Cd1 117.1(3) 7_575 .
Se2 O5 Cd1 121.08(14) . .
Se2 O5 Cd1 121.08(14) . 7_575

loop_
_geom_bond_atom_site_label_1
_geom_bond_atom_site_label_2
_geom_bond_distance
_geom_bond_site_symmetry_2
Cd1 F3 2.220(4) .
Cd1 F3 2.244(4) 2_664
Cd1 F3 2.249(4) 6_657
Cd1 O4 2.327(4) 2_665
Cd1 O4 2.263(4) 6_657
Cd1 O5 2.237(3) .
Se2 O4 1.689(4) 7_575
Se2 O4 1.689(4) .
Se2 O5 1.723(6) .
F3 Cd1 2.244(4) 2_665
F3 Cd1 2.249(4) 6_557
O4 Cd1 2.263(4) 6_557
O4 Cd1 2.327(4) 2_664
O5 Cd1 2.237(3) 7_575
